data_2107231
loop_
_publ_author_name
'Collin, G.'
'Laruelle, P.'

_publ_section_title
;
 Structure cristalline de La32,66 M11 S6 (M= Mn, Fe)
;
_journal_name_full 'Acta Crystallographica B (24,1968-38,1982)'
_journal_page_first 1134
_journal_page_last 1139
_journal_volume 30
_journal_year 1974
_chemical_formula_sum 'La2.98364 Mn S5.45455'
_chemical_name_systematic 'La3 Mn S6'
_space_group_IT_number 8
_symmetry_space_group_name_Hall 'C -2y'
_symmetry_space_group_name_H-M 'C 1 m 1'
_cell_angle_alpha 90
_cell_angle_beta 143.3
_cell_angle_gamma 90
_cell_formula_units_Z 11
_cell_length_a 16.65
_cell_length_b 14.082
_cell_length_c 17.82
_cell_volume 2496.980
_citation_journal_id_ASTM ACBCAR
_cod_data_source_file Collin_ACBCAR_1974_294.cif
_cod_data_source_block La2.98364Mn1S5.45455
_cod_original_cell_volume 2496.98
_cod_original_formula_sum 'La2.98364 Mn1 S5.45455'
_cod_database_code 2107231

loop_
_symmetry_equiv_pos_as_xyz
x,y,z
x,-y,z
x+1/2,y+1/2,z
x+1/2,-y+1/2,z

loop_
_atom_site_label
_atom_site_type_symbol
_atom_site_fract_x
_atom_site_fract_y
_atom_site_fract_z
_atom_site_occupancy
_atom_site_U_iso_or_equiv
La2 La 0.562 0.204 0.883 1 0.0
Mn3 Mn 0.649 0 0.324 1 0.0
Mn4 Mn 0.33 0 0.665 1 0.0
La6 La 0.06 0 0.829 1 0.0
La7 La 0.942 0 0.17 1 0.0
La9 La 0.686 0 0.151 0.79 0.0
S13 S 0.158 0 0.444 1 0.0
La3 La 0.842 0.206 0.521 0.64 0.0
S1 S 0.336 0 0.294 1 0.0
S3 S 0.711 0.131 0.285 1 0.0
S12 S 0.88 0 0.562 1 0.0
Mn6 Mn 0.013 0.069 0.54 0.5 0.0
La8 La 0.341 0 0.865 0.7 0.0
S2 S 0.422 0.135 0.641 1 0.0
S14 S 0.444 0 0.088 1 0.0
S15 S 0.585 0 0.923 1 0.0
S11 S 0.66 0 0.693 1 0.0
La4 La 0.117 0.185 0.465 0.82 0.0
S16 S 0.202 0.129 0.03 1 0.0
S8 S 0.858 0.141 0.213 1 0.0
S5 S 0.852 0.146 0.704 1 0.0
Mn2 Mn 0.627 0 0.814 1 0.0
S10 S 0.499 0.2 0.493 1 0.0
La1 La 0.643 0 0.526 1 0.0
Mn1 Mn 0.363 0 0.182 1 0.0
Mn5 Mn 0.943 0 0.401 0.5 0.0
La11 La 0.746 0.2 0.773 1 0.0
S7 S 0.159 0.157 0.813 1 0.0
S18 S 0.548 0.129 0.335 1 0.0
La5 La 0.355 0 0.473 1 0.0
La12 La 0.442 0.204 0.119 1 0.0
S4 S 0.239 0.123 0.679 1 0.0
S6 S 0.147 0.15 0.297 1 0.0
S17 S 0.791 0.134 0.958 1 0.0
La10 La 0.265 0.201 0.233 1 0.0
S9 S 0.496 0.203 0.996 1 0.0
